data_2232334
loop_
_publ_author_name
'Mutzbauer, Fabian'
'Korber, Nikolaus'

_publ_section_title
;
 Tris[(1,4,7,10,13,16-hexaoxacyclooctadecane)rubidium]
 heptaantimonide--ammonia (1/4)
;
_journal_coeditor_code HP2013
_journal_issue 11
_journal_name_full 'Acta Crystallographica Section E'
_journal_page_first m1551
_journal_paper_doi 10.1107/S1600536811041237
_journal_volume 67
_journal_year 2011
_chemical_formula_iupac '[Rb (C12 H24 O6)]3 [Sb7], 4N H3'
_chemical_formula_moiety '3(C12 H24 O6 Rb +), Sb7 3-, 4(H3 N)'
_chemical_formula_sum 'C36 H84 N4 O18 Rb3 Sb7'
_chemical_formula_weight 1969.73
_chemical_name_common
;
Trirubidium--tris-18-crown-6-heptaantimonide--ammonia (1/4)
;
_chemical_name_systematic
;
Tris[(1,4,7,10,13,16-hexaoxacyclooctadecane)rubidium] heptaantimonide--
ammonia (1/4)
;
_space_group_IT_number 14
_symmetry_cell_setting monoclinic
_symmetry_space_group_name_Hall '-P 2yn'
_symmetry_space_group_name_H-M 'P 1 21/n 1'
_atom_sites_solution_hydrogens geom
_atom_sites_solution_primary direct
_atom_sites_solution_secondary difmap
_audit_creation_method SHELXL-97
_cell_angle_alpha 90.00
_cell_angle_beta 90.98(3)
_cell_angle_gamma 90.00
_cell_formula_units_Z 4
_cell_length_a 15.000(3)
_cell_length_b 17.484(4)
_cell_length_c 25.158(5)
_cell_measurement_reflns_used 12127
_cell_measurement_temperature 123(2)
_cell_measurement_theta_max 25.47
_cell_measurement_theta_min 1.95
_cell_volume 6597(2)
_computing_cell_refinement 'X-AREA (Stoe & Cie, 2005)'
_computing_data_collection 'X-AREA (Stoe & Cie, 2005)'
_computing_data_reduction 'X-AREA (Stoe & Cie, 2005)'
_computing_molecular_graphics 'DIAMOND (Brandenburg, 2001)'
_computing_publication_material 'publCIF (Westrip, 2010)'
_computing_structure_refinement 'SHELXL97 (Sheldrick, 2008)'
_computing_structure_solution 'SHELXS97 (Sheldrick, 2008)'
_diffrn_ambient_temperature 123(2)
_diffrn_measured_fraction_theta_full 0.958
_diffrn_measured_fraction_theta_max 0.958
_diffrn_measurement_device_type 'Stoe IPDS1'
_diffrn_measurement_method rotation
_diffrn_radiation_monochromator graphite
_diffrn_radiation_source 'fine-focus sealed tube'
_diffrn_radiation_type MoK\a
_diffrn_radiation_wavelength 0.71073
_diffrn_reflns_av_R_equivalents 0.0898
_diffrn_reflns_av_sigmaI/netI 0.0513
_diffrn_reflns_limit_h_max 18
_diffrn_reflns_limit_h_min -18
_diffrn_reflns_limit_k_max 21
_diffrn_reflns_limit_k_min -21
_diffrn_reflns_limit_l_max 30
_diffrn_reflns_limit_l_min -30
_diffrn_reflns_number 88182
_diffrn_reflns_theta_full 25.77
_diffrn_reflns_theta_max 25.77
_diffrn_reflns_theta_min 1.95
_diffrn_standards_decay_% 0
_diffrn_standards_number 0
_exptl_absorpt_coefficient_mu 5.079
_exptl_absorpt_correction_T_max 0.6483
_exptl_absorpt_correction_T_min 0.4529
_exptl_absorpt_correction_type numerical
_exptl_absorpt_process_details '(X-SHAPE in X-AREA; Stoe & Cie, 2005)'
_exptl_crystal_colour 'clear brown'
_exptl_crystal_density_diffrn 1.983
_exptl_crystal_density_method 'not measured'
_exptl_crystal_description block
_exptl_crystal_F_000 3760
_exptl_crystal_size_max 0.3
_exptl_crystal_size_mid 0.2
_exptl_crystal_size_min 0.1
_refine_diff_density_max 1.660
_refine_diff_density_min -0.735
_refine_ls_extinction_method none
_refine_ls_goodness_of_fit_ref 0.962
_refine_ls_hydrogen_treatment constr
_refine_ls_matrix_type full
_refine_ls_number_parameters 617
_refine_ls_number_reflns 12127
_refine_ls_number_restraints 0
_refine_ls_restrained_S_all 0.962
_refine_ls_R_factor_all 0.0540
_refine_ls_R_factor_gt 0.0361
_refine_ls_shift/su_max 0.005
_refine_ls_shift/su_mean 0.000
_refine_ls_structure_factor_coef Fsqd
_refine_ls_weighting_details 'calc w=1/[\s^2^(Fo^2^)+(0.0446P)^2^+0.0000P] where P=(Fo^2^+2Fc^2^)/3'
_refine_ls_weighting_scheme calc
_refine_ls_wR_factor_gt 0.0779
_refine_ls_wR_factor_ref 0.0825
_reflns_number_gt 9417
_reflns_number_total 12127
_reflns_threshold_expression I>2sigma(I)
_cod_data_source_file hp2013.cif
_cod_data_source_block I
_cod_original_sg_symbol_H-M 'P 21/n'
_cod_database_code 2232334
_cod_database_fobs_code 2232334

loop_
_symmetry_equiv_pos_as_xyz
'x, y, z'
'-x+1/2, y+1/2, -z+1/2'
'-x, -y, -z'
'x-1/2, -y-1/2, z-1/2'

loop_
_atom_site_type_symbol
_atom_site_label
_atom_site_fract_x
_atom_site_fract_y
_atom_site_fract_z
_atom_site_U_iso_or_equiv
_atom_site_adp_type
_atom_site_calc_flag
_atom_site_refinement_flags
_atom_site_occupancy
_atom_site_symmetry_multiplicity
Sb Sb1 0.91679(3) 0.20198(3) 0.387503(15) 0.02665(9) Uani d . 1 1
Sb Sb2 0.66946(3) 0.33966(2) 0.362555(16) 0.02828(10) Uani d . 1 1
Sb Sb3 0.75841(3) 0.12411(2) 0.410855(16) 0.02666(9) Uani d . 1 1
Sb Sb4 0.70480(3) 0.19402(3) 0.506203(15) 0.02748(10) Uani d . 1 1
Sb Sb5 0.71263(3) 0.34468(2) 0.474027(16) 0.02924(10) Uani d . 1 1
Sb Sb6 0.64158(3) 0.18833(3) 0.337947(15) 0.02665(9) Uani d . 1 1
Sb Sb7 0.85396(3) 0.35016(2) 0.395167(16) 0.02880(10) Uani d . 1 1
Rb Rb1 0.46710(4) 0.21983(3) 0.44607(2) 0.02518(12) Uani d . 1 1
Rb Rb2 0.95927(4) 0.22994(3) 0.53318(2) 0.02658(12) Uani d . 1 1
Rb Rb3 0.83514(4) 0.24754(3) 0.24583(2) 0.02490(12) Uani d . 1 1
O O1 0.4008(3) 0.1621(3) 0.55500(16) 0.0305(9) Uani d . 1 1
O O2 0.4390(3) 0.3207(3) 0.53895(16) 0.0319(10) Uani d . 1 1
O O3 0.3847(3) 0.3825(3) 0.44145(17) 0.0322(10) Uani d . 1 1
O O4 0.3449(3) 0.1260(3) 0.36889(17) 0.0309(9) Uani d . 1 1
O O5 0.3690(3) 0.2854(3) 0.35223(17) 0.0333(10) Uani d . 1 1
O O6 0.4027(3) 0.0608(3) 0.46431(17) 0.0312(10) Uani d . 1 1
O O7 0.8969(3) 0.1597(3) 0.64160(16) 0.0297(9) Uani d . 1 1
O O8 1.1401(3) 0.1445(3) 0.51457(16) 0.0285(9) Uani d . 1 1
O O9 1.1337(3) 0.3047(3) 0.49512(18) 0.0335(10) Uani d . 1 1
O O10 0.8821(3) 0.3195(3) 0.62418(16) 0.0335(10) Uani d . 1 1
O O11 0.9924(3) 0.0684(2) 0.56761(16) 0.0282(9) Uani d . 1 1
O O12 1.0241(3) 0.3883(3) 0.56777(17) 0.0342(10) Uani d . 1 1
O O13 1.0195(3) 0.3198(3) 0.23963(17) 0.0330(10) Uani d . 1 1
O O14 0.7086(3) 0.1838(2) 0.15877(16) 0.0280(9) Uani d . 1 1
O O15 0.7067(3) 0.3442(2) 0.18593(16) 0.0290(9) Uani d . 1 1
O O16 1.0121(3) 0.1585(3) 0.21902(18) 0.0346(10) Uani d . 1 1
O O17 0.8777(3) 0.4112(3) 0.20401(16) 0.0305(9) Uani d . 1 1
O O18 0.8425(3) 0.0911(2) 0.20396(18) 0.0315(10) Uani d . 1 1
N N1 0.4990(5) 0.3665(4) 0.2515(2) 0.0469(16) Uani d . 1 1
H H1C 0.5459 0.3338 0.2490 0.070 Uiso calc R 1 1
H H1D 0.4724 0.3721 0.2189 0.070 Uiso calc R 1 1
H H1E 0.4588 0.3474 0.2747 0.070 Uiso calc R 1 1
N N2 0.6607(5) 0.3774(4) 0.6247(2) 0.0504(16) Uani d . 1 1
H H2C 0.6689 0.4289 0.6269 0.076 Uiso calc R 1 1
H H2D 0.6134 0.3636 0.6447 0.076 Uiso calc R 1 1
H H2E 0.6501 0.3640 0.5902 0.076 Uiso calc R 1 1
N N3 1.1030(5) 0.3669(6) 0.3577(3) 0.068(2) Uani d . 1 1
H H3C 1.0855 0.3494 0.3899 0.102 Uiso calc R 1 1
H H3D 1.0795 0.3366 0.3316 0.102 Uiso calc R 1 1
H H3E 1.0834 0.4158 0.3530 0.102 Uiso calc R 1 1
N N4 0.7473(6) 0.4847(5) 0.7235(3) 0.070(2) Uani d . 1 1
H H4C 0.6910 0.4797 0.7099 0.105 Uiso calc R 1 1
H H4D 0.7602 0.5352 0.7278 0.105 Uiso calc R 1 1
H H4E 0.7510 0.4607 0.7556 0.105 Uiso calc R 1 1
C C1 0.3557(4) 0.0185(4) 0.4250(3) 0.0319(14) Uani d . 1 1
H H1A 0.2908 0.0224 0.4308 0.038 Uiso calc R 1 1
H H1B 0.3728 -0.0361 0.4271 0.038 Uiso calc R 1 1
C C2 0.9556(4) 0.0390(4) 0.6156(2) 0.0318(14) Uani d . 1 1
H H2A 1.0001 0.0435 0.6449 0.038 Uiso calc R 1 1
H H2B 0.9410 -0.0158 0.6109 0.038 Uiso calc R 1 1
C C3 0.7783(4) 0.0619(4) 0.1680(2) 0.0294(13) Uani d . 1 1
H H3A 0.7679 0.0070 0.1751 0.035 Uiso calc R 1 1
H H3B 0.7991 0.0674 0.1311 0.035 Uiso calc R 1 1
C C4 1.0808(4) 0.1947(4) 0.2498(3) 0.0343(14) Uani d . 1 1
H H4A 1.1366 0.1647 0.2476 0.041 Uiso calc R 1 1
H H4B 1.0633 0.1972 0.2875 0.041 Uiso calc R 1 1
C C5 0.6926(4) 0.1067(4) 0.1752(3) 0.0292(13) Uani d . 1 1
H H5A 0.6439 0.0839 0.1535 0.035 Uiso calc R 1 1
H H5B 0.6750 0.1056 0.2130 0.035 Uiso calc R 1 1
C C6 0.8218(4) 0.2046(4) 0.6591(2) 0.0332(14) Uani d . 1 1
H H6A 0.7955 0.1808 0.6909 0.040 Uiso calc R 1 1
H H6B 0.7754 0.2066 0.6306 0.040 Uiso calc R 1 1
C C7 0.3157(5) 0.2378(4) 0.3193(2) 0.0374(16) Uani d . 1 1
H H7A 0.3121 0.2596 0.2830 0.045 Uiso calc R 1 1
H H7B 0.2546 0.2352 0.3334 0.045 Uiso calc R 1 1
C C8 1.0744(4) 0.0331(4) 0.5527(3) 0.0300(14) Uani d . 1 1
H H8A 1.0641 -0.0221 0.5464 0.036 Uiso calc R 1 1
H H8B 1.1186 0.0383 0.5821 0.036 Uiso calc R 1 1
C C9 0.8724(4) 0.0825(4) 0.6298(2) 0.0318(14) Uani d . 1 1
H H9A 0.8291 0.0812 0.5997 0.038 Uiso calc R 1 1
H H9B 0.8442 0.0587 0.6610 0.038 Uiso calc R 1 1
C C10 1.2111(4) 0.2592(4) 0.4849(3) 0.0339(14) Uani d . 1 1
H H10A 1.2498 0.2571 0.5172 0.041 Uiso calc R 1 1
H H10B 1.2456 0.2824 0.4559 0.041 Uiso calc R 1 1
C C11 0.7288(4) 0.4210(4) 0.1731(3) 0.0321(14) Uani d . 1 1
H H11A 0.6744 0.4530 0.1733 0.039 Uiso calc R 1 1
H H11B 0.7540 0.4230 0.1370 0.039 Uiso calc R 1 1
C C12 0.3992(5) 0.4089(4) 0.3878(3) 0.0345(14) Uani d . 1 1
H H12A 0.4626 0.4022 0.3784 0.041 Uiso calc R 1 1
H H12B 0.3841 0.4639 0.3847 0.041 Uiso calc R 1 1
C C13 1.0959(4) 0.2742(4) 0.2288(3) 0.0364(15) Uani d . 1 1
H H13A 1.1494 0.2968 0.2462 0.044 Uiso calc R 1 1
H H13B 1.1057 0.2723 0.1900 0.044 Uiso calc R 1 1
C C14 0.4142(4) 0.2886(4) 0.5899(2) 0.0338(14) Uani d . 1 1
H H14A 0.3486 0.2900 0.5935 0.041 Uiso calc R 1 1
H H14B 0.4412 0.3191 0.6192 0.041 Uiso calc R 1 1
C C15 0.4357(4) 0.4255(4) 0.4782(2) 0.0309(13) Uani d . 1 1
H H15A 0.4215 0.4805 0.4745 0.037 Uiso calc R 1 1
H H15B 0.5000 0.4183 0.4716 0.037 Uiso calc R 1 1
C C16 0.8531(4) 0.2836(4) 0.6720(2) 0.0339(15) Uani d . 1 1
H H16A 0.8039 0.3134 0.6876 0.041 Uiso calc R 1 1
H H16B 0.9029 0.2814 0.6983 0.041 Uiso calc R 1 1
C C17 0.3543(4) 0.1593(4) 0.3171(2) 0.0342(15) Uani d . 1 1
H H17A 0.3222 0.1282 0.2900 0.041 Uiso calc R 1 1
H H17B 0.4180 0.1618 0.3076 0.041 Uiso calc R 1 1
C C18 0.3778(5) 0.0499(4) 0.3712(3) 0.0361(15) Uani d . 1 1
H H18A 0.4431 0.0494 0.3662 0.043 Uiso calc R 1 1
H H18B 0.3495 0.0184 0.3429 0.043 Uiso calc R 1 1
C C19 0.3411(5) 0.3630(4) 0.3518(3) 0.0399(16) Uani d . 1 1
H H19A 0.2786 0.3664 0.3635 0.048 Uiso calc R 1 1
H H19B 0.3441 0.3836 0.3152 0.048 Uiso calc R 1 1
C C20 0.9467(5) 0.4410(4) 0.2360(3) 0.0373(15) Uani d . 1 1
H H20A 0.9324 0.4347 0.2740 0.045 Uiso calc R 1 1
H H20B 0.9545 0.4962 0.2287 0.045 Uiso calc R 1 1
C C21 1.0715(5) 0.4229(4) 0.5247(3) 0.0350(15) Uani d . 1 1
H H21A 1.0862 0.4766 0.5336 0.042 Uiso calc R 1 1
H H21B 1.0336 0.4227 0.4920 0.042 Uiso calc R 1 1
C C22 1.1822(4) 0.1807(4) 0.4696(3) 0.0364(15) Uani d . 1 1
H H22A 1.1397 0.1833 0.4392 0.044 Uiso calc R 1 1
H H22B 1.2345 0.1503 0.4587 0.044 Uiso calc R 1 1
C C23 1.1561(5) 0.3783(4) 0.5152(3) 0.0356(15) Uani d . 1 1
H H23A 1.1935 0.4057 0.4893 0.043 Uiso calc R 1 1
H H23B 1.1906 0.3731 0.5489 0.043 Uiso calc R 1 1
C C24 0.4307(4) 0.0847(4) 0.5562(3) 0.0325(14) Uani d . 1 1
H H24A 0.4230 0.0635 0.5924 0.039 Uiso calc R 1 1
H H24B 0.4950 0.0828 0.5480 0.039 Uiso calc R 1 1
C C25 0.6518(4) 0.3095(4) 0.1461(2) 0.0309(14) Uani d . 1 1
H H25A 0.6835 0.3085 0.1119 0.037 Uiso calc R 1 1
H H25B 0.5963 0.3394 0.1411 0.037 Uiso calc R 1 1
C C26 0.6299(4) 0.2296(4) 0.1628(2) 0.0290(13) Uani d . 1 1
H H26A 0.6088 0.2294 0.1999 0.035 Uiso calc R 1 1
H H26B 0.5819 0.2085 0.1396 0.035 Uiso calc R 1 1
C C27 0.3799(4) 0.0374(4) 0.5172(2) 0.0326(14) Uani d . 1 1
H H27A 0.3947 -0.0173 0.5224 0.039 Uiso calc R 1 1
H H27B 0.3151 0.0441 0.5225 0.039 Uiso calc R 1 1
C C28 0.4461(5) 0.2083(4) 0.5933(2) 0.0349(15) Uani d . 1 1
H H28A 0.5110 0.2067 0.5869 0.042 Uiso calc R 1 1
H H28B 0.4356 0.1879 0.6294 0.042 Uiso calc R 1 1
C C29 0.9235(5) 0.0484(4) 0.2023(3) 0.0363(15) Uani d . 1 1
H H29A 0.9462 0.0478 0.1656 0.044 Uiso calc R 1 1
H H29B 0.9127 -0.0050 0.2134 0.044 Uiso calc R 1 1
C C30 1.0316(4) 0.3978(4) 0.2233(3) 0.0359(15) Uani d . 1 1
H H30A 1.0430 0.4002 0.1847 0.043 Uiso calc R 1 1
H H30B 1.0831 0.4207 0.2426 0.043 Uiso calc R 1 1
C C31 0.7950(4) 0.4512(4) 0.2124(3) 0.0329(14) Uani d . 1 1
H H31A 0.8034 0.5069 0.2073 0.039 Uiso calc R 1 1
H H31B 0.7742 0.4423 0.2491 0.039 Uiso calc R 1 1
C C32 0.4138(5) 0.3982(4) 0.5338(3) 0.0335(14) Uani d . 1 1
H H32A 0.4464 0.4296 0.5605 0.040 Uiso calc R 1 1
H H32B 0.3491 0.4038 0.5399 0.040 Uiso calc R 1 1
C C33 0.9898(5) 0.0847(4) 0.2385(3) 0.0371(15) Uani d . 1 1
H H33A 0.9648 0.0893 0.2746 0.045 Uiso calc R 1 1
H H33B 1.0440 0.0526 0.2410 0.045 Uiso calc R 1 1
C C34 0.9447(5) 0.4290(4) 0.5816(3) 0.0415(17) Uani d . 1 1
H H34A 0.8998 0.4242 0.5525 0.050 Uiso calc R 1 1
H H34B 0.9588 0.4840 0.5862 0.050 Uiso calc R 1 1
C C35 1.1112(4) 0.0688(4) 0.5032(3) 0.0344(15) Uani d . 1 1
H H35A 1.1619 0.0381 0.4904 0.041 Uiso calc R 1 1
H H35B 1.0645 0.0698 0.4749 0.041 Uiso calc R 1 1
C C36 0.9074(5) 0.3980(4) 0.6319(3) 0.0436(17) Uani d . 1 1
H H36A 0.9526 0.4016 0.6609 0.052 Uiso calc R 1 1
H H36B 0.8547 0.4284 0.6422 0.052 Uiso calc R 1 1

loop_
_atom_site_aniso_label
_atom_site_aniso_U_11
_atom_site_aniso_U_22
_atom_site_aniso_U_33
_atom_site_aniso_U_12
_atom_site_aniso_U_13
_atom_site_aniso_U_23
Sb1 0.02325(18) 0.0364(2) 0.02034(18) 0.00195(16) 0.00063(14) 0.00149(16)
Sb2 0.0290(2) 0.0282(2) 0.02750(19) 0.00258(17) -0.00079(16) 0.00732(17)
Sb3 0.0287(2) 0.0238(2) 0.02746(19) 0.00118(16) 0.00176(15) 0.00238(16)
Sb4 0.02578(19) 0.0377(2) 0.01891(18) -0.00189(17) 0.00039(14) 0.00531(16)
Sb5 0.0313(2) 0.0302(2) 0.0263(2) -0.00022(17) 0.00243(16) -0.00597(17)
Sb6 0.02441(18) 0.0355(2) 0.02000(18) -0.00325(16) -0.00027(14) -0.00186(16)
Sb7 0.0291(2) 0.0292(2) 0.0282(2) -0.00651(17) 0.00153(16) 0.00162(17)
Rb1 0.0266(3) 0.0286(3) 0.0204(2) -0.0007(2) 0.0009(2) 0.0003(2)
Rb2 0.0269(3) 0.0317(3) 0.0211(2) 0.0005(2) 0.0005(2) -0.0007(2)
Rb3 0.0259(3) 0.0281(3) 0.0207(2) -0.0008(2) -0.0003(2) 0.0015(2)
O1 0.032(2) 0.033(2) 0.026(2) -0.0004(19) -0.0033(18) 0.0000(18)
O2 0.034(2) 0.038(3) 0.024(2) 0.0038(19) 0.0034(18) -0.0030(18)
O3 0.039(2) 0.031(2) 0.027(2) -0.006(2) 0.0001(18) 0.0015(18)
O4 0.031(2) 0.034(2) 0.027(2) 0.0041(19) -0.0035(18) -0.0042(18)
O5 0.041(2) 0.029(2) 0.030(2) 0.0026(19) -0.0087(19) 0.0010(18)
O6 0.037(2) 0.028(2) 0.029(2) -0.0024(19) 0.0029(19) 0.0036(18)
O7 0.029(2) 0.037(2) 0.0228(19) 0.0026(19) 0.0019(17) -0.0038(18)
O8 0.026(2) 0.033(2) 0.026(2) -0.0021(18) 0.0019(17) -0.0015(18)
O9 0.028(2) 0.039(3) 0.034(2) -0.0061(19) -0.0028(18) -0.004(2)
O10 0.044(3) 0.034(2) 0.023(2) 0.001(2) 0.0069(18) 0.0001(18)
O11 0.029(2) 0.030(2) 0.026(2) 0.0036(18) 0.0008(17) 0.0003(18)
O12 0.036(2) 0.036(3) 0.031(2) 0.005(2) 0.0000(19) 0.0067(19)
O13 0.028(2) 0.039(3) 0.033(2) -0.0030(19) -0.0010(18) 0.007(2)
O14 0.032(2) 0.025(2) 0.027(2) -0.0009(17) 0.0009(17) 0.0025(17)
O15 0.037(2) 0.027(2) 0.023(2) -0.0008(18) -0.0034(18) 0.0044(17)
O16 0.034(2) 0.038(3) 0.033(2) 0.003(2) -0.0037(19) 0.002(2)
O17 0.037(2) 0.029(2) 0.026(2) -0.0023(19) -0.0006(18) -0.0043(18)
O18 0.036(2) 0.024(2) 0.035(2) 0.0037(18) -0.0032(19) -0.0040(19)
N1 0.065(4) 0.038(3) 0.038(3) -0.005(3) -0.006(3) 0.002(3)
N2 0.069(4) 0.050(4) 0.032(3) 0.002(3) 0.005(3) 0.002(3)
N3 0.039(4) 0.101(7) 0.064(5) -0.014(4) 0.003(3) -0.023(5)
N4 0.090(6) 0.063(5) 0.056(4) 0.021(4) -0.025(4) 0.006(4)
C1 0.028(3) 0.028(3) 0.040(3) -0.001(3) 0.002(3) -0.005(3)
C2 0.040(3) 0.030(3) 0.025(3) -0.004(3) -0.005(3) -0.002(3)
C3 0.040(3) 0.027(3) 0.022(3) -0.003(3) 0.003(3) -0.001(2)
C4 0.027(3) 0.047(4) 0.029(3) 0.005(3) -0.003(2) -0.001(3)
C5 0.033(3) 0.026(3) 0.029(3) -0.006(3) 0.002(3) -0.003(3)
C6 0.031(3) 0.048(4) 0.020(3) 0.003(3) 0.003(2) 0.000(3)
C7 0.044(4) 0.047(4) 0.020(3) 0.001(3) -0.011(3) 0.001(3)
C8 0.025(3) 0.026(3) 0.039(3) 0.005(2) -0.007(3) -0.010(3)
C9 0.033(3) 0.039(4) 0.023(3) -0.010(3) 0.004(2) 0.003(3)
C10 0.023(3) 0.041(4) 0.037(3) 0.001(3) 0.006(3) 0.007(3)
C11 0.037(3) 0.029(3) 0.030(3) 0.002(3) -0.002(3) 0.003(3)
C12 0.044(4) 0.024(3) 0.035(3) 0.001(3) 0.001(3) 0.008(3)
C13 0.027(3) 0.045(4) 0.037(3) 0.001(3) -0.001(3) -0.003(3)
C14 0.037(3) 0.043(4) 0.022(3) -0.002(3) 0.001(3) -0.007(3)
C15 0.035(3) 0.026(3) 0.032(3) -0.004(3) 0.005(3) -0.004(3)
C16 0.031(3) 0.045(4) 0.025(3) 0.008(3) 0.005(3) -0.001(3)
C17 0.034(3) 0.044(4) 0.024(3) -0.003(3) -0.007(3) -0.006(3)
C18 0.033(3) 0.038(4) 0.037(3) 0.004(3) -0.004(3) -0.012(3)
C19 0.045(4) 0.043(4) 0.032(3) 0.012(3) -0.006(3) 0.006(3)
C20 0.040(4) 0.039(4) 0.032(3) -0.012(3) -0.005(3) -0.001(3)
C21 0.044(4) 0.029(3) 0.033(3) -0.002(3) -0.003(3) 0.006(3)
C22 0.027(3) 0.050(4) 0.032(3) 0.001(3) 0.003(3) -0.006(3)
C23 0.038(3) 0.035(4) 0.033(3) -0.006(3) 0.003(3) 0.005(3)
C24 0.038(3) 0.029(3) 0.031(3) 0.005(3) 0.007(3) 0.009(3)
C25 0.034(3) 0.033(3) 0.026(3) -0.001(3) -0.007(3) -0.002(3)
C26 0.028(3) 0.033(3) 0.026(3) 0.000(3) -0.005(2) 0.001(3)
C27 0.035(3) 0.033(3) 0.031(3) -0.001(3) 0.008(3) 0.002(3)
C28 0.039(3) 0.044(4) 0.022(3) -0.001(3) 0.003(3) -0.002(3)
C29 0.043(4) 0.029(3) 0.037(3) 0.008(3) 0.000(3) 0.002(3)
C30 0.031(3) 0.038(4) 0.038(3) -0.015(3) -0.002(3) 0.003(3)
C31 0.041(4) 0.025(3) 0.032(3) 0.002(3) 0.002(3) 0.000(3)
C32 0.035(3) 0.036(4) 0.030(3) -0.008(3) 0.004(3) -0.007(3)
C33 0.043(4) 0.031(4) 0.037(3) 0.006(3) -0.001(3) 0.003(3)
C34 0.043(4) 0.030(4) 0.052(4) 0.016(3) 0.009(3) 0.006(3)
C35 0.025(3) 0.035(4) 0.043(4) 0.002(3) 0.001(3) -0.017(3)
C36 0.055(4) 0.036(4) 0.041(4) 0.012(3) 0.015(3) -0.004(3)

loop_
_atom_type_symbol
_atom_type_description
_atom_type_scat_dispersion_real
_atom_type_scat_dispersion_imag
_atom_type_scat_source
C C 0.0033 0.0016 'International Tables Vol C Tables 4.2.6.8 and 6.1.1.4'
N N 0.0061 0.0033 'International Tables Vol C Tables 4.2.6.8 and 6.1.1.4'
O O 0.0106 0.0060 'International Tables Vol C Tables 4.2.6.8 and 6.1.1.4'
Rb Rb -0.9393 2.9676 'International Tables Vol C Tables 4.2.6.8 and 6.1.1.4'
Sb Sb -0.5866 1.5461 'International Tables Vol C Tables 4.2.6.8 and 6.1.1.4'
H H 0.0000 0.0000 'International Tables Vol C Tables 4.2.6.8 and 6.1.1.4'

loop_
_geom_angle_atom_site_label_1
_geom_angle_atom_site_label_2
_geom_angle_atom_site_label_3
_geom_angle_site_symmetry_1
_geom_angle
Sb7 Sb1 Sb3 . 98.58(2)
Sb7 Sb1 Rb2 . 82.056(19)
Sb3 Sb1 Rb2 . 89.37(3)
Sb7 Sb1 Rb3 . 76.480(17)
Sb3 Sb1 Rb3 . 92.14(3)
Rb2 Sb1 Rb3 . 158.469(19)
Sb6 Sb2 Sb5 . 106.300(18)
Sb6 Sb2 Sb7 . 105.516(18)
Sb5 Sb2 Sb7 . 61.29(3)
Sb6 Sb2 Rb3 . 64.078(16)
Sb5 Sb2 Rb3 . 124.67(2)
Sb7 Sb2 Rb3 . 69.29(2)
Sb6 Sb2 Rb1 . 62.076(17)
Sb5 Sb2 Rb1 . 71.61(2)
Sb7 Sb2 Rb1 . 125.38(2)
Rb3 Sb2 Rb1 . 126.15(2)
Sb6 Sb3 Sb1 . 101.18(2)
Sb6 Sb3 Sb4 . 101.67(2)
Sb1 Sb3 Sb4 . 102.84(3)
Sb5 Sb4 Sb3 . 98.63(2)
Sb5 Sb4 Rb1 . 79.500(16)
Sb3 Sb4 Rb1 . 89.56(3)
Sb5 Sb4 Rb2 . 81.462(18)
Sb3 Sb4 Rb2 . 85.74(3)
Rb1 Sb4 Rb2 . 159.462(18)
Sb4 Sb5 Sb2 . 104.337(18)
Sb4 Sb5 Sb7 . 105.357(19)
Sb2 Sb5 Sb7 . 59.53(2)
Sb4 Sb5 Rb1 . 61.694(18)
Sb2 Sb5 Rb1 . 69.42(3)
Sb7 Sb5 Rb1 . 122.01(2)
Sb2 Sb6 Sb3 . 98.62(2)
Sb2 Sb6 Rb1 . 78.789(16)
Sb3 Sb6 Rb1 . 91.16(2)
Sb2 Sb6 Rb3 . 76.436(17)
Sb3 Sb6 Rb3 . 91.86(2)
Rb1 Sb6 Rb3 . 155.215(19)
Sb1 Sb7 Sb2 . 104.330(18)
Sb1 Sb7 Sb5 . 105.546(19)
Sb2 Sb7 Sb5 . 59.18(2)
Sb1 Sb7 Rb3 . 63.368(18)
Sb2 Sb7 Rb3 . 70.47(3)
Sb5 Sb7 Rb3 . 123.89(2)
Sb1 Sb7 Rb2 . 58.758(15)
Sb2 Sb7 Rb2 . 122.20(3)
Sb5 Sb7 Rb2 . 72.52(2)
Rb3 Sb7 Rb2 . 122.10(2)
O2 Rb1 O6 . 112.49(13)
O2 Rb1 O5 . 108.67(12)
O6 Rb1 O5 . 108.84(12)
O2 Rb1 O1 . 56.25(12)
O6 Rb1 O1 . 56.68(12)
O5 Rb1 O1 . 131.47(12)
O2 Rb1 O3 . 54.70(12)
O6 Rb1 O3 . 136.97(12)
O5 Rb1 O3 . 55.15(12)
O1 Rb1 O3 . 101.42(12)
O2 Rb1 O4 . 135.62(12)
O6 Rb1 O4 . 54.27(12)
O5 Rb1 O4 . 55.45(12)
O1 Rb1 O4 . 100.68(12)
O3 Rb1 O4 . 103.28(11)
O2 Rb1 C24 . 76.34(14)
O6 Rb1 C24 . 40.06(13)
O5 Rb1 C24 . 139.61(14)
O1 Rb1 C24 . 22.14(13)
O3 Rb1 C24 . 123.46(14)
O4 Rb1 C24 . 92.17(14)
O2 Rb1 C15 . 39.89(13)
O6 Rb1 C15 . 145.70(14)
O5 Rb1 C15 . 74.84(13)
O1 Rb1 C15 . 94.53(13)
O3 Rb1 C15 . 21.48(12)
O4 Rb1 C15 . 124.72(13)
C24 Rb1 C15 . 115.80(15)
O2 Rb1 C28 . 39.92(14)
O6 Rb1 C28 . 76.32(14)
O5 Rb1 C28 . 139.18(14)
O1 Rb1 C28 . 21.61(13)
O3 Rb1 C28 . 92.66(14)
O4 Rb1 C28 . 122.14(14)
C24 Rb1 C28 . 37.16(15)
C15 Rb1 C28 . 79.81(15)
O2 Rb1 Sb6 . 138.65(9)
O6 Rb1 Sb6 . 101.61(9)
O5 Rb1 Sb6 . 80.09(10)
O1 Rb1 Sb6 . 144.18(8)
O3 Rb1 Sb6 . 112.34(9)
O4 Rb1 Sb6 . 83.35(9)
C24 Rb1 Sb6 . 123.41(11)
C15 Rb1 Sb6 . 112.50(10)
C28 Rb1 Sb6 . 139.90(11)
O2 Rb1 Sb4 . 84.49(9)
O6 Rb1 Sb4 . 97.44(8)
O5 Rb1 Sb4 . 142.20(10)
O1 Rb1 Sb4 . 85.63(8)
O3 Rb1 Sb4 . 118.98(8)
O4 Rb1 Sb4 . 135.22(8)
C24 Rb1 Sb4 . 77.24(11)
C15 Rb1 Sb4 . 98.44(10)
C28 Rb1 Sb4 . 72.46(11)
Sb6 Rb1 Sb4 . 68.09(2)
O2 Rb1 Sb2 . 102.02(9)
O6 Rb1 Sb2 . 140.18(9)
O5 Rb1 Sb2 . 76.56(10)
O1 Rb1 Sb2 . 146.73(8)
O3 Rb1 Sb2 . 79.50(9)
O4 Rb1 Sb2 . 111.56(9)
C24 Rb1 Sb2 . 143.06(11)
C15 Rb1 Sb2 . 74.11(10)
C28 Rb1 Sb2 . 126.03(11)
Sb6 Rb1 Sb2 . 39.136(16)
Sb4 Rb1 Sb2 . 65.936(18)
O11 Rb2 O10 . 109.50(12)
O11 Rb2 O12 . 136.21(11)
O10 Rb2 O12 . 55.84(13)
O11 Rb2 O9 . 110.55(12)
O10 Rb2 O9 . 110.66(13)
O12 Rb2 O9 . 55.83(12)
O11 Rb2 O8 . 56.94(12)
O10 Rb2 O8 . 134.67(12)
O12 Rb2 O8 . 101.66(12)
O9 Rb2 O8 . 54.31(12)
O11 Rb2 O7 . 55.35(12)
O10 Rb2 O7 . 54.71(12)
O12 Rb2 O7 . 101.80(12)
O9 Rb2 O7 . 134.33(11)
O8 Rb2 O7 . 102.35(11)
O11 Rb2 C34 . 143.50(14)
O10 Rb2 C34 . 40.21(15)
O12 Rb2 C34 . 22.03(15)
O9 Rb2 C34 . 76.05(15)
O8 Rb2 C34 . 123.60(14)
O7 Rb2 C34 . 93.55(14)
O11 Rb2 C35 . 40.75(14)
O10 Rb2 C35 . 142.42(14)
O12 Rb2 C35 . 123.54(13)
O9 Rb2 C35 . 74.45(14)
O8 Rb2 C35 . 21.98(13)
O7 Rb2 C35 . 94.15(14)
C34 Rb2 C35 . 145.32(15)
O11 Rb2 Sb1 . 100.66(8)
O10 Rb2 Sb1 . 138.52(9)
O12 Rb2 Sb1 . 116.45(8)
O9 Rb2 Sb1 . 83.27(8)
O8 Rb2 Sb1 . 85.69(8)
O7 Rb2 Sb1 . 138.56(8)
C34 Rb2 Sb1 . 115.84(12)
C35 Rb2 Sb1 . 78.27(11)
O11 Rb2 Sb4 . 93.18(8)
O10 Rb2 Sb4 . 80.19(9)
O12 Rb2 Sb4 . 119.93(9)
O9 Rb2 Sb4 . 147.33(8)
O8 Rb2 Sb4 . 137.74(8)
O7 Rb2 Sb4 . 77.55(8)
C34 Rb2 Sb4 . 98.36(12)
C35 Rb2 Sb4 . 116.32(10)
Sb1 Rb2 Sb4 . 70.13(3)
O11 Rb2 Sb7 . 138.25(8)
O10 Rb2 Sb7 . 102.51(9)
O12 Rb2 Sb7 . 84.18(8)
O9 Rb2 Sb7 . 81.13(8)
O8 Rb2 Sb7 . 114.54(8)
O7 Rb2 Sb7 . 140.69(8)
C34 Rb2 Sb7 . 77.55(12)
C35 Rb2 Sb7 . 114.99(11)
Sb1 Rb2 Sb7 . 39.186(15)
Sb4 Rb2 Sb7 . 66.30(2)
O18 Rb3 O15 . 112.22(12)
O18 Rb3 O13 . 109.16(13)
O15 Rb3 O13 . 108.75(12)
O18 Rb3 O14 . 55.56(11)
O15 Rb3 O14 . 57.05(11)
O13 Rb3 O14 . 131.45(12)
O18 Rb3 O17 . 136.49(12)
O15 Rb3 O17 . 55.88(11)
O13 Rb3 O17 . 53.93(12)
O14 Rb3 O17 . 102.66(11)
O18 Rb3 O16 . 55.05(12)
O15 Rb3 O16 . 135.67(12)
O13 Rb3 O16 . 55.02(13)
O14 Rb3 O16 . 100.35(12)
O17 Rb3 O16 . 101.68(12)
O18 Rb3 C33 . 39.90(14)
O15 Rb3 C33 . 145.38(14)
O13 Rb3 C33 . 75.20(15)
O14 Rb3 C33 . 93.78(13)
O17 Rb3 C33 . 124.09(15)
O16 Rb3 C33 . 22.41(15)
O18 Rb3 C5 . 39.78(13)
O15 Rb3 C5 . 76.65(13)
O13 Rb3 C5 . 140.34(14)
O14 Rb3 C5 . 22.10(12)
O17 Rb3 C5 . 124.71(12)
O16 Rb3 C5 . 92.90(13)
C33 Rb3 C5 . 79.66(15)
O18 Rb3 C26 . 75.80(13)
O15 Rb3 C26 . 39.89(13)
O13 Rb3 C26 . 138.83(13)
O14 Rb3 C26 . 22.00(13)
O17 Rb3 C26 . 93.47(13)
O16 Rb3 C26 . 122.08(13)
C33 Rb3 C26 . 115.15(15)
C5 Rb3 C26 . 37.26(14)
O18 Rb3 C31 . 145.24(13)
O15 Rb3 C31 . 39.95(13)
O13 Rb3 C31 . 74.57(14)
O14 Rb3 C31 . 95.20(12)
O17 Rb3 C31 . 22.34(14)
O16 Rb3 C31 . 123.96(14)
C33 Rb3 C31 . 146.35(16)
C5 Rb3 C31 . 116.17(14)
C26 Rb3 C31 . 79.84(14)
O18 Rb3 Sb1 . 97.27(8)
O15 Rb3 Sb1 . 142.00(9)
O13 Rb3 Sb1 . 81.83(8)
O14 Rb3 Sb1 . 140.25(8)
O17 Rb3 Sb1 . 116.13(7)
O16 Rb3 Sb1 . 80.79(8)
C33 Rb3 Sb1 . 72.17(11)
C5 Rb3 Sb1 . 118.78(10)
C26 Rb3 Sb1 . 139.12(10)
C31 Rb3 Sb1 . 117.30(10)
O18 Rb3 Sb6 . 89.94(10)
O15 Rb3 Sb6 . 88.23(9)
O13 Rb3 Sb6 . 146.00(9)
O14 Rb3 Sb6 . 82.54(8)
O17 Rb3 Sb6 . 127.22(9)
O16 Rb3 Sb6 . 129.42(9)
C33 Rb3 Sb6 . 107.56(12)
C5 Rb3 Sb6 . 71.16(10)
C26 Rb3 Sb6 . 72.02(10)
C31 Rb3 Sb6 . 105.73(11)
Sb1 Rb3 Sb6 . 67.68(2)
C28 O1 C24 . 112.2(5)
C28 O1 Rb1 . 104.9(4)
C24 O1 Rb1 . 102.9(3)
C32 O2 C14 . 112.3(5)
C32 O2 Rb1 . 122.6(3)
C14 O2 Rb1 . 120.5(4)
C15 O3 C12 . 110.7(5)
C15 O3 Rb1 . 104.6(4)
C12 O3 Rb1 . 105.2(4)
C18 O4 C17 . 112.2(5)
C18 O4 Rb1 . 105.5(3)
C17 O4 Rb1 . 106.6(3)
C7 O5 C19 . 113.3(5)
C7 O5 Rb1 . 120.2(4)
C19 O5 Rb1 . 120.9(3)
C1 O6 C27 . 112.0(5)
C1 O6 Rb1 . 122.6(4)
C27 O6 Rb1 . 119.3(4)
C9 O7 C6 . 112.2(5)
C9 O7 Rb2 . 105.5(3)
C6 O7 Rb2 . 107.2(3)
C35 O8 C22 . 112.7(5)
C35 O8 Rb2 . 102.2(3)
C22 O8 Rb2 . 107.3(3)
C23 O9 C10 . 112.2(5)
C23 O9 Rb2 . 118.0(4)
C10 O9 Rb2 . 120.9(4)
C16 O10 C36 . 112.9(5)
C16 O10 Rb2 . 122.4(4)
C36 O10 Rb2 . 119.6(4)
C8 O11 C2 . 114.3(5)
C8 O11 Rb2 . 118.0(4)
C2 O11 Rb2 . 121.2(4)
C34 O12 C21 . 113.3(5)
C34 O12 Rb2 . 104.9(4)
C21 O12 Rb2 . 108.9(4)
C13 O13 C30 . 111.8(5)
C13 O13 Rb3 . 120.7(4)
C30 O13 Rb3 . 121.8(3)
C26 O14 C5 . 111.3(5)
C26 O14 Rb3 . 104.3(3)
C5 O14 Rb3 . 103.8(3)
C25 O15 C11 . 112.1(4)
C25 O15 Rb3 . 118.7(4)
C11 O15 Rb3 . 120.2(3)
C33 O16 C4 . 112.8(5)
C33 O16 Rb3 . 99.8(4)
C4 O16 Rb3 . 105.5(4)
C20 O17 C31 . 111.4(5)
C20 O17 Rb3 . 107.5(4)
C31 O17 Rb3 . 102.3(3)
C3 O18 C29 . 111.5(5)
C3 O18 Rb3 . 122.6(4)
C29 O18 Rb3 . 122.4(4)
C29 N1 H1C 2_655 109.5
C29 N1 H1D 2_655 109.5
H1C N1 H1D . 109.5
C29 N1 H1E 2_655 109.5
H1C N1 H1E . 109.5
H1D N1 H1E . 109.5
C16 N2 H2C . 109.5
C16 N2 H2D . 109.5
H2C N2 H2D . 109.5
C16 N2 H2E . 109.5
H2C N2 H2E . 109.5
H2D N2 H2E . 109.5
C19 N3 H3C 1_655 109.5
C19 N3 H3D 1_655 109.5
H3C N3 H3D . 109.5
C19 N3 H3E 1_655 109.5
H3C N3 H3E . 109.5
H3D N3 H3E . 109.5
C36 N4 H4C . 109.5
C36 N4 H4D . 109.5
H4C N4 H4D . 109.5
C36 N4 H4E . 109.5
H4C N4 H4E . 109.5
H4D N4 H4E . 109.5
O6 C1 C18 . 108.9(5)
O6 C1 H1A . 109.9
C18 C1 H1A . 109.9
O6 C1 H1B . 109.9
C18 C1 H1B . 109.9
H1A C1 H1B . 108.3
O11 C2 C9 . 110.5(5)
O11 C2 H2A . 109.5
C9 C2 H2A . 109.5
O11 C2 H2B . 109.5
C9 C2 H2B . 109.5
H2A C2 H2B . 108.1
O18 C3 C5 . 108.0(5)
O18 C3 H3A . 110.1
C5 C3 H3A . 110.1
O18 C3 H3B . 110.1
C5 C3 H3B . 110.1
H3A C3 H3B . 108.4
O16 C4 C13 . 109.4(5)
O16 C4 H4A . 109.8
C13 C4 H4A . 109.8
O16 C4 H4B . 109.8
C13 C4 H4B . 109.8
H4A C4 H4B . 108.3
O14 C5 C3 . 107.7(5)
O14 C5 Rb3 . 54.1(3)
C3 C5 Rb3 . 85.2(3)
O14 C5 H5A . 110.2
C3 C5 H5A . 110.2
Rb3 C5 H5A . 161.8
O14 C5 H5B . 110.2
C3 C5 H5B . 110.2
Rb3 C5 H5B . 73.4
H5A C5 H5B . 108.5
O7 C6 C16 . 109.0(5)
O7 C6 H6A . 109.9
C16 C6 H6A . 109.9
O7 C6 H6B . 109.9
C16 C6 H6B . 109.9
H6A C6 H6B . 108.3
O5 C7 C17 . 110.4(5)
O5 C7 H7A . 109.6
C17 C7 H7A . 109.6
O5 C7 H7B . 109.6
C17 C7 H7B . 109.6
H7A C7 H7B . 108.1
O11 C8 C35 . 111.5(5)
O11 C8 H8A . 109.3
C35 C8 H8A . 109.3
O11 C8 H8B . 109.3
C35 C8 H8B . 109.3
H8A C8 H8B . 108.0
O7 C9 C2 . 108.3(5)
O7 C9 H9A . 110.0
C2 C9 H9A . 110.0
O7 C9 H9B . 110.0
C2 C9 H9B . 110.0
H9A C9 H9B . 108.4
O9 C10 C22 . 109.0(5)
O9 C10 H10A . 109.9
C22 C10 H10A . 109.9
O9 C10 H10B . 109.9
C22 C10 H10B . 109.9
H10A C10 H10B . 108.3
O15 C11 C31 . 109.9(5)
O15 C11 H11A . 109.7
C31 C11 H11A . 109.7
O15 C11 H11B . 109.7
C31 C11 H11B . 109.7
H11A C11 H11B . 108.2
O3 C12 C19 . 107.5(6)
O3 C12 H12A . 110.2
C19 C12 H12A . 110.2
O3 C12 H12B . 110.2
C19 C12 H12B . 110.2
H12A C12 H12B . 108.5
O13 C13 C4 . 108.9(6)
O13 C13 H13A . 109.9
C4 C13 H13A . 109.9
O13 C13 H13B . 109.9
C4 C13 H13B . 109.9
H13A C13 H13B . 108.3
O2 C14 C28 . 109.1(5)
O2 C14 H14A . 109.9
C28 C14 H14A . 109.9
O2 C14 H14B . 109.9
C28 C14 H14B . 109.9
H14A C14 H14B . 108.3
O3 C15 C32 . 108.3(5)
O3 C15 Rb1 . 53.9(3)
C32 C15 Rb1 . 85.8(4)
O3 C15 H15A . 110.0
C32 C15 H15A . 110.0
Rb1 C15 H15A . 161.4
O3 C15 H15B . 110.0
C32 C15 H15B . 110.0
Rb1 C15 H15B . 73.4
H15A C15 H15B . 108.4
O10 C16 C6 . 108.7(5)
O10 C16 N2 . 76.7(3)
C6 C16 N2 . 96.0(4)
O10 C16 H16A . 109.9
C6 C16 H16A . 109.9
O10 C16 H16B . 109.9
C6 C16 H16B . 109.9
H16A C16 H16B . 108.3
O4 C17 C7 . 107.1(5)
O4 C17 H17A . 110.3
C7 C17 H17A . 110.3
O4 C17 H17B . 110.3
C7 C17 H17B . 110.3
H17A C17 H17B . 108.5
O4 C18 C1 . 107.3(5)
O4 C18 H18A . 110.3
C1 C18 H18A . 110.3
O4 C18 H18B . 110.3
C1 C18 H18B . 110.3
H18A C18 H18B . 108.5
O5 C19 C12 . 110.1(5)
O5 C19 H19A . 109.6
C12 C19 H19A . 109.6
O5 C19 H19B . 109.6
C12 C19 H19B . 109.6
H19A C19 H19B . 108.2
O17 C20 C30 . 108.0(6)
O17 C20 H20A . 110.1
C30 C20 H20A . 110.1
O17 C20 H20B . 110.1
C30 C20 H20B . 110.1
H20A C20 H20B . 108.4
O12 C21 C23 . 109.2(5)
O12 C21 H21A . 109.8
C23 C21 H21A . 109.8
O12 C21 H21B . 109.8
C23 C21 H21B . 109.8
H21A C21 H21B . 108.3
O8 C22 C10 . 109.3(5)
O8 C22 H22A . 109.8
C10 C22 H22A . 109.8
O8 C22 H22B . 109.8
C10 C22 H22B . 109.8
H22A C22 H22B . 108.3
O9 C23 C21 . 109.2(5)
O9 C23 H23A . 109.8
C21 C23 H23A . 109.8
O9 C23 H23B . 109.8
C21 C23 H23B . 109.8
H23A C23 H23B . 108.3
O1 C24 C27 . 110.9(5)
O1 C24 Rb1 . 55.0(3)
C27 C24 Rb1 . 86.6(4)
O1 C24 H24A . 109.5
C27 C24 H24A . 109.5
Rb1 C24 H24A . 161.8
O1 C24 H24B . 109.5
C27 C24 H24B . 109.5
Rb1 C24 H24B . 72.9
H24A C24 H24B . 108.1
O15 C25 C26 . 109.1(5)
O15 C25 H25A . 109.9
C26 C25 H25A . 109.9
O15 C25 H25B . 109.9
C26 C25 H25B . 109.9
H25A C25 H25B . 108.3
O14 C26 C25 . 108.4(5)
O14 C26 Rb3 . 53.7(2)
C25 C26 Rb3 . 83.9(3)
O14 C26 H26A . 110.0
C25 C26 H26A . 110.0
Rb3 C26 H26A . 75.2
O14 C26 H26B . 110.0
C25 C26 H26B . 110.0
Rb3 C26 H26B . 162.3
H26A C26 H26B . 108.4
O6 C27 C24 . 109.1(5)
O6 C27 H27A . 109.9
C24 C27 H27A . 109.9
O6 C27 H27B . 109.9
C24 C27 H27B . 109.9
H27A C27 H27B . 108.3
O1 C28 C14 . 110.4(5)
O1 C28 Rb1 . 53.5(3)
C14 C28 Rb1 . 85.7(4)
O1 C28 H28A . 109.6
C14 C28 H28A . 109.6
Rb1 C28 H28A . 75.0
O1 C28 H28B . 109.6
C14 C28 H28B . 109.6
Rb1 C28 H28B . 161.4
H28A C28 H28B . 108.1
O18 C29 C33 . 108.7(6)
O18 C29 H29A . 110.0
C33 C29 H29A . 110.0
O18 C29 H29B . 110.0
C33 C29 H29B . 110.0
H29A C29 H29B . 108.3
O13 C30 C20 . 107.6(5)
O13 C30 H30A . 110.2
C20 C30 H30A . 110.2
O13 C30 H30B . 110.2
C20 C30 H30B . 110.2
H30A C30 H30B . 108.5
O17 C31 C11 . 107.2(5)
O17 C31 Rb3 . 55.3(3)
C11 C31 Rb3 . 85.0(4)
O17 C31 H31A . 110.3
C11 C31 H31A . 110.3
Rb3 C31 H31A . 162.6
O17 C31 H31B . 110.3
C11 C31 H31B . 110.3
Rb3 C31 H31B . 72.0
H31A C31 H31B . 108.5
O2 C32 C15 . 108.9(5)
O2 C32 H32A . 109.9
C15 C32 H32A . 109.9
O2 C32 H32B . 109.9
C15 C32 H32B . 109.9
H32A C32 H32B . 108.3
O16 C33 C29 . 109.6(5)
O16 C33 Rb3 . 57.8(3)
C29 C33 Rb3 . 86.8(4)
O16 C33 H33A . 109.8
C29 C33 H33A . 109.8
Rb3 C33 H33A . 69.1
O16 C33 H33B . 109.8
C29 C33 H33B . 109.8
Rb3 C33 H33B . 162.6
H33A C33 H33B . 108.2
O12 C34 C36 . 110.4(6)
O12 C34 Rb2 . 53.0(3)
C36 C34 Rb2 . 87.8(4)
O12 C34 H34A . 109.6
C36 C34 H34A . 109.6
Rb2 C34 H34A . 73.7
O12 C34 H34B . 109.6
C36 C34 H34B . 109.6
Rb2 C34 H34B . 159.9
H34A C34 H34B . 108.1
O8 C35 C8 . 109.6(5)
O8 C35 Rb2 . 55.8(3)
C8 C35 Rb2 . 85.0(4)
O8 C35 H35A . 109.7
C8 C35 H35A . 109.7
Rb2 C35 H35A . 163.1
O8 C35 H35B . 109.7
C8 C35 H35B . 109.7
Rb2 C35 H35B . 72.8
H35A C35 H35B . 108.2
O10 C36 C34 . 109.5(6)
O10 C36 N4 . 107.7(4)
C34 C36 N4 . 129.6(5)
O10 C36 H36A . 109.8
C34 C36 H36A . 109.8
O10 C36 H36B . 109.8
C34 C36 H36B . 109.8
H36A C36 H36B . 108.2

loop_
_geom_bond_atom_site_label_1
_geom_bond_atom_site_label_2
_geom_bond_distance
Sb1 Sb7 2.7647(8)
Sb1 Sb3 2.8090(8)
Sb1 Rb2 3.7411(10)
Sb1 Rb3 3.8327(11)
Sb2 Sb6 2.7477(8)
Sb2 Sb5 2.8687(8)
Sb2 Sb7 2.8790(9)
Sb2 Rb3 4.2005(13)
Sb2 Rb1 4.2703(12)
Sb3 Sb6 2.7544(9)
Sb3 Sb4 2.8215(8)
Sb4 Sb5 2.7587(8)
Sb4 Rb1 3.8756(12)
Sb4 Rb2 3.9161(11)
Sb5 Sb7 2.9298(10)
Sb5 Rb1 4.3283(10)
Sb6 Rb1 3.8465(13)
Sb6 Rb3 3.8862(13)
Sb7 Rb3 4.1688(10)
Sb7 Rb2 4.3337(11)
Rb1 O2 2.963(4)
Rb1 O6 2.982(4)
Rb1 O5 2.988(4)
Rb1 O1 3.100(4)
Rb1 O3 3.103(5)
Rb1 O4 3.115(4)
Rb1 C24 3.690(6)
Rb1 C15 3.717(7)
Rb1 C28 3.728(6)
Rb2 O11 2.993(4)
Rb2 O10 3.021(5)
Rb2 O12 3.056(5)
Rb2 O9 3.092(5)
Rb2 O8 3.139(4)
Rb2 O7 3.148(4)
Rb2 C34 3.696(8)
Rb2 C35 3.708(7)
Rb3 O18 2.934(4)
Rb3 O15 2.956(4)
Rb3 O13 3.047(4)
Rb3 O14 3.082(4)
Rb3 O17 3.119(5)
Rb3 O16 3.160(5)
Rb3 C33 3.679(7)
Rb3 C5 3.696(6)
Rb3 C26 3.704(6)
Rb3 C31 3.705(7)
O1 C28 1.421(8)
O1 C24 1.426(8)
O2 C32 1.413(8)
O2 C14 1.455(8)
O3 C15 1.407(7)
O3 C12 1.446(8)
O4 C18 1.421(8)
O4 C17 1.437(8)
O5 C7 1.413(8)
O5 C19 1.421(8)
O6 C1 1.414(7)
O6 C27 1.438(8)
O7 C9 1.429(8)
O7 C6 1.448(8)
O8 C35 1.420(8)
O8 C22 1.450(8)
O9 C23 1.420(8)
O9 C10 1.433(8)
O10 C16 1.433(8)
O10 C36 1.435(9)
O11 C8 1.432(7)
O11 C2 1.432(8)
O12 C34 1.435(8)
O12 C21 1.440(8)
O13 C13 1.426(8)
O13 C30 1.437(8)
O14 C26 1.432(8)
O14 C5 1.432(7)
O15 C25 1.422(7)
O15 C11 1.422(8)
O16 C33 1.423(8)
O16 C4 1.426(8)
O17 C20 1.401(7)
O17 C31 1.442(8)
O18 C3 1.406(7)
O18 C29 1.426(8)
N1 H1C 0.9100
N1 H1D 0.9100
N1 H1E 0.9100
N2 H2C 0.9100
N2 H2D 0.9100
N2 H2E 0.9100
N3 H3C 0.9100
N3 H3D 0.9100
N3 H3E 0.9100
N4 H4C 0.9100
N4 H4D 0.9100
N4 H4E 0.9100
C1 C18 1.502(10)
C1 H1A 0.9900
C1 H1B 0.9900
C2 C9 1.509(10)
C2 H2A 0.9900
C2 H2B 0.9900
C3 C5 1.518(9)
C3 H3A 0.9900
C3 H3B 0.9900
C4 C13 1.503(10)
C4 H4A 0.9900
C4 H4B 0.9900
C5 H5A 0.9900
C5 H5B 0.9900
C6 C16 1.492(10)
C6 H6A 0.9900
C6 H6B 0.9900
C7 C17 1.490(10)
C7 H7A 0.9900
C7 H7B 0.9900
C8 C35 1.505(10)
C8 H8A 0.9900
C8 H8B 0.9900
C9 H9A 0.9900
C9 H9B 0.9900
C10 C22 1.488(10)
C10 H10A 0.9900
C10 H10B 0.9900
C11 C31 1.488(9)
C11 H11A 0.9900
C11 H11B 0.9900
C12 C19 1.483(10)
C12 H12A 0.9900
C12 H12B 0.9900
C13 H13A 0.9900
C13 H13B 0.9900
C14 C28 1.485(10)
C14 H14A 0.9900
C14 H14B 0.9900
C15 C32 1.518(9)
C15 H15A 0.9900
C15 H15B 0.9900
C16 H16A 0.9900
C16 H16B 0.9900
C17 H17A 0.9900
C17 H17B 0.9900
C18 H18A 0.9900
C18 H18B 0.9900
C19 H19A 0.9900
C19 H19B 0.9900
C20 C30 1.519(10)
C20 H20A 0.9900
C20 H20B 0.9900
C21 C23 1.513(10)
C21 H21A 0.9900
C21 H21B 0.9900
C22 H22A 0.9900
C22 H22B 0.9900
C23 H23A 0.9900
C23 H23B 0.9900
C24 C27 1.483(9)
C24 H24A 0.9900
C24 H24B 0.9900
C25 C26 1.497(9)
C25 H25A 0.9900
C25 H25B 0.9900
C26 H26A 0.9900
C26 H26B 0.9900
C27 H27A 0.9900
C27 H27B 0.9900
C28 H28A 0.9900
C28 H28B 0.9900
C29 C33 1.481(10)
C29 H29A 0.9900
C29 H29B 0.9900
C30 H30A 0.9900
C30 H30B 0.9900
C31 H31A 0.9900
C31 H31B 0.9900
C32 H32A 0.9900
C32 H32B 0.9900
C33 H33A 0.9900
C33 H33B 0.9900
C34 C36 1.496(11)
C34 H34A 0.9900
C34 H34B 0.9900
C35 H35A 0.9900
C35 H35B 0.9900
C36 H36A 0.9900
C36 H36B 0.9900
